data_1529732
loop_
_publ_author_name
'Cartlidge, S.'
'Keller, E.B.'
'Meier, W.M.'

_publ_section_title
;
 Role of potassium in the thermal stability of CHA- and EAB-type zeolites
;
_journal_name_full Zeolites
_journal_page_first 226
_journal_page_last 230
_journal_volume 4
_journal_year 1984
_chemical_formula_sum 'Al10.8 H16.2 K11.08 O80.1 Si25.2'
_chemical_name_systematic 'K11.08 (Si25.2 Al10.8 O72) (H2 O)8.1'
_space_group_IT_number 164
_symmetry_space_group_name_Hall '-P 3 2"'
_symmetry_space_group_name_H-M 'P -3 m 1'
_cell_angle_alpha 90
_cell_angle_beta 90
_cell_angle_gamma 120
_cell_formula_units_Z 1
_cell_length_a 13.41
_cell_length_b 13.41
_cell_length_c 15.35
_cell_volume 2390.543
_citation_journal_id_ASTM ZEOLD3
_cod_data_source_file Cartlidge_ZEOLD3_1984_1060.cif
_cod_data_source_block H16.2Al10.8K11.08O80.1Si25.2
_cod_original_formula_sum 'H16.2 Al10.8 K11.08 O80.1 Si25.2'
_cod_database_code 1529732

loop_
_symmetry_equiv_pos_as_xyz
x,y,z
-y,x-y,z
-x+y,-x,z
y,x,-z
-x,-x+y,-z
x-y,-y,-z
-x,-y,-z
y,-x+y,-z
x-y,x,-z
-y,-x,z
x,x-y,z
-x+y,y,z

loop_
_atom_site_label
_atom_site_type_symbol
_atom_site_fract_x
_atom_site_fract_y
_atom_site_fract_z
_atom_site_occupancy
_atom_site_U_iso_or_equiv
Al1 Al+3 0.0053 0.2406 0.0985 0.3 0.0
O6 O-2 -0.0988 0.4506 0.2032 1 0.0
O11 O-2 0.2263 0.4526 0.1917 0.61 0.0
Al3 Al+3 0.097 0.4319 0.5645 0.3 0.0
Si3 Si+4 0.097 0.4319 0.5645 0.7 0.0
O10 O-2 0.1398 0.5699 0.536 1 0.0
O8 O-2 -0.1013 0.1013 0.1104 1 0.0
O3 O-2 -0.0151 0.3156 0.1708 1 0.0
O4 O-2 0 0.3319 0.5 1 0.0
K3 K+1 0 0 0 1 0.0
K2 K+1 0.3186 0.1593 0.6756 0.8 0.0
O9 O-2 -0.2225 0.2225 0.2483 1 0.0
Al2 Al+3 -0.0935 0.3375 0.2415 0.3 0.0
O5 O-2 0.123 0.246 0.1215 1 0.0
O7 O-2 0.2054 0.4108 0.5553 1 0.0
K4 K+1 0.3333 0.6667 0.3736 0.75 0.0
O2 O-2 -0.0383 0.3663 0.3358 1 0.0
Si1 Si+4 0.0053 0.2406 0.0985 0.7 0.0
K1 K+1 0.5093 0.0186 0.0543 0.63 0.0
O1 O-2 0 0.2852 0 1 0.0
O12 O-2 0.4705 0.178 -0.0407 0.37 0.0
Si2 Si+4 -0.0935 0.3375 0.2415 0.7 0.0
